data_7131305
loop_
_publ_author_name
'Mutoh, Katsuya'
'Moriyama, Natsuho'
'Abe, Jiro'

_publ_section_title
;
 Acceleration of the thermal back-reaction and the finding of a
 non-photochromic isomer for a negative photochromic binaphthyl-bridged
 imidazole dimer.
;
_journal_issue 20
_journal_name_full 'Chemical communications (Cambridge, England)'
_journal_page_first 2962
_journal_page_last 2965
_journal_paper_doi 10.1039/d2cc06942c
_journal_volume 59
_journal_year 2023
_chemical_absolute_configuration unk
_chemical_formula_moiety 'C50 H32 N4'
_chemical_formula_sum 'C50 H32 N4'
_chemical_formula_weight 688.79
_space_group_crystal_system orthorhombic
_space_group_IT_number 19
_space_group_name_Hall 'P 2ac 2ab'
_space_group_name_H-M_alt 'P 21 21 21'
_atom_sites_solution_hydrogens geom
_atom_sites_solution_primary iterative
_audit_creation_date 2022-12-20
_audit_creation_method
;
Olex2 1.2-ac4
(compiled 2018.05.17 svn.r3504 for Rigaku Oxford Diffraction, GUI svn.r5492)
;
_audit_update_record
;
2022-12-20 deposited with the CCDC.	2023-02-08 downloaded from the CCDC.
;
_cell_angle_alpha 90
_cell_angle_beta 90
_cell_angle_gamma 90
_cell_formula_units_Z 4
_cell_length_a 9.5250(5)
_cell_length_b 14.4544(9)
_cell_length_c 26.1380(12)
_cell_measurement_reflns_used 4731
_cell_measurement_temperature 106(8)
_cell_measurement_theta_max 29.1590
_cell_measurement_theta_min 2.1640
_cell_volume 3598.6(3)
_computing_cell_refinement 'CrysAlisPro 1.171.40.53a (Rigaku OD, 2019)'
_computing_data_collection 'CrysAlisPro 1.171.40.53a (Rigaku OD, 2019)'
_computing_data_reduction 'CrysAlisPro 1.171.40.53a (Rigaku OD, 2019)'
_computing_molecular_graphics 'Olex2 (Dolomanov et al., 2009)'
_computing_publication_material 'Olex2 (Dolomanov et al., 2009)'
_computing_structure_refinement 'ShelXL (Sheldrick, 2015)'
_computing_structure_solution 'olex2.solve (Bourhis et al., 2015)'
_diffrn_ambient_environment N~2~
_diffrn_ambient_temperature 106(8)
_diffrn_detector 'CCD plate'
_diffrn_detector_area_resol_mean 10.0000
_diffrn_measured_fraction_theta_full 0.999
_diffrn_measured_fraction_theta_max 0.960
_diffrn_measurement_details
;
List of Runs (angles in degrees, time in seconds):

  # Type    Start    End  Width  t~exp~   \w     \q     \k     \f   Frames
#--------------------------------------------------------------------------
  1  \w     74.00 101.00   0.50    4.11    --   20.00  54.00   0.00   54
  2  \w    -60.00 -34.00   0.50    4.11    --   20.00  54.00 -90.00   52
  3  \w     -2.00 109.00   0.50    4.11    --   20.00  54.00 -90.00  222
  4  \w     15.00  61.00   0.50    4.11    --   20.00  54.00-180.00   92
  5  \w    -63.00 -38.00   0.50    4.11    --   20.00  54.00-150.00   50
  6  \w    -32.00  -7.00   0.50    4.11    --   20.00  54.00-150.00   50
  7  \w     68.00 110.00   0.50    4.11    --   20.00  54.00  90.00   84
  8  \w     -8.00  17.00   0.50    4.11    --   20.00  54.00   0.00   50
;
_diffrn_measurement_device 'two-circle diffractometer'
_diffrn_measurement_device_type 'XtaLAB Mini II'
_diffrn_measurement_method '\w scans'
_diffrn_orient_matrix_type 'CrysAlisPro convention (1999,Acta A55,543-557)'
_diffrn_orient_matrix_UB_11 0.0643341000
_diffrn_orient_matrix_UB_12 0.0176086000
_diffrn_orient_matrix_UB_13 -0.0095803000
_diffrn_orient_matrix_UB_21 -0.0239364000
_diffrn_orient_matrix_UB_22 0.0458032000
_diffrn_orient_matrix_UB_23 0.0044222000
_diffrn_orient_matrix_UB_31 0.0288472000
_diffrn_orient_matrix_UB_32 -0.0014142000
_diffrn_orient_matrix_UB_33 0.0249934000
_diffrn_radiation_monochromator graphite
_diffrn_radiation_probe x-ray
_diffrn_radiation_type MoK\a
_diffrn_radiation_wavelength 0.71073
_diffrn_reflns_av_R_equivalents 0.0434
_diffrn_reflns_av_unetI/netI 0.0578
_diffrn_reflns_Laue_measured_fraction_full 0.999
_diffrn_reflns_Laue_measured_fraction_max 0.960
_diffrn_reflns_limit_h_max 13
_diffrn_reflns_limit_h_min -13
_diffrn_reflns_limit_k_max 20
_diffrn_reflns_limit_k_min -17
_diffrn_reflns_limit_l_max 37
_diffrn_reflns_limit_l_min -37
_diffrn_reflns_number 19914
_diffrn_reflns_point_group_measured_fraction_full 0.878
_diffrn_reflns_point_group_measured_fraction_max 0.799
_diffrn_reflns_theta_full 25.242
_diffrn_reflns_theta_max 30.559
_diffrn_reflns_theta_min 2.101
_diffrn_source 'fine-focus sealed X-ray tube'
_diffrn_source_type 'Rigaku (Mo) X-ray Source'
_exptl_absorpt_coefficient_mu 0.075
_exptl_absorpt_correction_T_max 1.00000
_exptl_absorpt_correction_T_min 0.72282
_exptl_absorpt_correction_type multi-scan
_exptl_absorpt_process_details
;
CrysAlisPro 1.171.40.53a (Rigaku Oxford Diffraction, 2019)
Empirical absorption correction using spherical harmonics,
 implemented in SCALE3 ABSPACK scaling algorithm.
;
_exptl_crystal_colour 'dull reddish brown'
_exptl_crystal_colour_lustre dull
_exptl_crystal_colour_modifier reddish
_exptl_crystal_colour_primary brown
_exptl_crystal_density_diffrn 1.271
_exptl_crystal_description block
_exptl_crystal_F_000 1440
_exptl_crystal_size_max 0.2
_exptl_crystal_size_mid 0.2
_exptl_crystal_size_min 0.2
_refine_diff_density_max 0.321
_refine_diff_density_min -0.301
_refine_diff_density_rms 0.063
_refine_ls_abs_structure_details
;
 Flack x determined using 2106 quotients [(I+)-(I-)]/[(I+)+(I-)]
 (Parsons, Flack and Wagner, Acta Cryst. B69 (2013) 249-259).
;
_refine_ls_abs_structure_Flack -0.1(10)
_refine_ls_extinction_method none
_refine_ls_goodness_of_fit_ref 1.021
_refine_ls_hydrogen_treatment constr
_refine_ls_matrix_type full
_refine_ls_number_parameters 487
_refine_ls_number_reflns 8837
_refine_ls_number_restraints 0
_refine_ls_restrained_S_all 1.021
_refine_ls_R_factor_all 0.0675
_refine_ls_R_factor_gt 0.0500
_refine_ls_shift/su_max 0.000
_refine_ls_shift/su_mean 0.000
_refine_ls_structure_factor_coef Fsqd
_refine_ls_weighting_details 'w=1/[\s^2^(Fo^2^)+(0.0574P)^2^+0.5123P] where P=(Fo^2^+2Fc^2^)/3'
_refine_ls_weighting_scheme calc
_refine_ls_wR_factor_gt 0.1102
_refine_ls_wR_factor_ref 0.1176
_reflns_Friedel_coverage 0.504
_reflns_Friedel_fraction_full 0.721
_reflns_Friedel_fraction_max 0.601
_reflns_number_gt 7186
_reflns_number_total 8837
_reflns_threshold_expression 'I > 2\s(I)'
_cod_data_source_file d2cc06942c3.cif
_cod_data_source_block moriyama_bnimd
_cod_depositor_comments 'Adding full bibliography for 7131304--7131306.cif.'
_cod_database_code 7131305
_shelx_shelxl_version_number 2018/3
_shelx_space_group_comment
;
The symmetry employed for this shelxl refinement is uniquely defined
by the following loop, which should always be used as a source of
symmetry information in preference to the above space-group names.
They are only intended as comments.
;
_shelx_estimated_absorpt_t_max 0.985
_shelx_estimated_absorpt_t_min 0.985
_diffrn_oxdiff_digest_frames
;
014dd102197204b48a85b7397dd82f2b72006543f41
;
_reflns_odcompleteness_completeness 99.93
_reflns_odcompleteness_iscentric 1
_reflns_odcompleteness_theta 26.32
_olex2_refinement_description
;
1. Fixed Uiso
 At 1.2 times of:
  All C(H) groups
2.a Aromatic/amide H refined with riding coordinates:
 C48(H48), C44(H44), C42(H42), C21(H21), C27(H27), C13(H13), C20(H20),
 C18(H18), C22(H22), C53(H53), C52(H52), C46(H46), C54(H54), C19(H19), C7(H7),
 C26(H26), C41(H41), C12(H12), C29(H29), C24(H24), C10(H10), C47(H47), C50(H50),
  C25(H25), C45(H45), C9(H9), C30(H30), C38(H38), C39(H39), C51(H51), C8(H8),
 C40(H40)
;
_olex2_submission_special_instructions 'No special instructions were received'
_oxdiff_exptl_absorpt_empirical_details
;
Empirical correction (ABSPACK) includes:
- Absorption correction using spherical harmonics
- Frame scaling
;
_oxdiff_exptl_absorpt_empirical_full_max 1.283
_oxdiff_exptl_absorpt_empirical_full_min 0.715

loop_
_space_group_symop_operation_xyz
'x, y, z'
'-x+1/2, -y, z+1/2'
'x+1/2, -y+1/2, -z'
'-x, y+1/2, -z+1/2'

loop_
_atom_site_label
_atom_site_type_symbol
_atom_site_fract_x
_atom_site_fract_y
_atom_site_fract_z
_atom_site_U_iso_or_equiv
_atom_site_adp_type
_atom_site_occupancy
_atom_site_site_symmetry_order
_atom_site_calc_flag
_atom_site_refinement_flags_posn
_atom_site_refinement_flags_adp
_atom_site_refinement_flags_occupancy
_atom_site_disorder_assembly
_atom_site_disorder_group
C36 C -0.6796(2) -0.06502(16) -0.05921(8) 0.0183(4) Uani 1 1 d . . . . .
C48 C -0.6128(3) 0.05820(17) 0.00192(9) 0.0223(5) Uani 1 1 d . . . . .
H48 H -0.582336 0.093578 -0.025641 0.027 Uiso 1 1 calc R . . . .
N3 N -0.5117(2) 0.09167(13) -0.17185(7) 0.0175(4) Uani 1 1 d . . . . .
N35 N -0.6697(2) -0.01001(13) -0.09913(7) 0.0191(4) Uani 1 1 d . . . . .
C37 C -0.7111(2) -0.25039(16) -0.05072(8) 0.0187(5) Uani 1 1 d . . . . .
N33 N -0.7090(2) -0.16060(13) -0.12759(7) 0.0202(4) Uani 1 1 d . . . . .
C6 C -0.8700(2) 0.12508(17) -0.22209(9) 0.0218(5) Uani 1 1 d . . . . .
C44 C -0.7145(2) -0.08198(17) 0.03559(8) 0.0215(5) Uani 1 1 d . . . . .
H44 H -0.753247 -0.140324 0.030526 0.026 Uiso 1 1 calc R . . . .
C42 C -0.6084(3) -0.27685(18) -0.01586(9) 0.0250(5) Uani 1 1 d . . . . .
H42 H -0.539052 -0.235009 -0.006248 0.030 Uiso 1 1 calc R . . . .
C21 C 0.0055(3) 0.10152(18) -0.05892(10) 0.0273(5) Uani 1 1 d . . . . .
H21 H 0.091667 0.077243 -0.068914 0.033 Uiso 1 1 calc R . . . .
N16 N -0.4672(2) 0.19452(14) -0.11019(7) 0.0203(4) Uani 1 1 d . . . . .
C27 C -0.5085(3) -0.0073(2) -0.34504(9) 0.0278(6) Uani 1 1 d . . . . .
H27 H -0.502307 -0.058821 -0.366225 0.033 Uiso 1 1 calc R . . . .
C23 C -0.5660(2) 0.06042(17) -0.26285(8) 0.0183(4) Uani 1 1 d . . . . .
C5 C -0.7380(2) 0.12279(16) -0.19772(8) 0.0182(4) Uani 1 1 d . . . . .
C13 C -0.7924(3) 0.25838(17) -0.14633(9) 0.0252(5) Uani 1 1 d . . . . .
H13 H -0.765885 0.302033 -0.122044 0.030 Uiso 1 1 calc R . . . .
C28 C -0.5600(2) -0.01716(18) -0.29508(9) 0.0220(5) Uani 1 1 d . . . . .
C17 C -0.2376(2) 0.13372(16) -0.07805(8) 0.0186(5) Uani 1 1 d . . . . .
C14 C -0.6985(3) 0.18858(17) -0.16219(8) 0.0203(5) Uani 1 1 d . . . . .
C11 C -0.9644(3) 0.19661(19) -0.20622(10) 0.0262(5) Uani 1 1 d . . . . .
C20 C -0.0086(3) 0.14118(18) -0.01085(10) 0.0297(6) Uani 1 1 d . . . . .
H20 H 0.066945 0.142082 0.011690 0.036 Uiso 1 1 calc R . . . .
C18 C -0.2503(3) 0.17570(16) -0.02968(9) 0.0224(5) Uani 1 1 d . . . . .
H18 H -0.335761 0.201100 -0.019765 0.027 Uiso 1 1 calc R . . . .
C22 C -0.1076(3) 0.09776(17) -0.09212(9) 0.0230(5) Uani 1 1 d . . . . .
H22 H -0.096588 0.070899 -0.124200 0.028 Uiso 1 1 calc R . . . .
C2 C -0.3887(2) 0.06210(16) -0.14922(8) 0.0175(4) Uani 1 1 d . . . . .
C32 C -0.7033(2) -0.16096(16) -0.07784(8) 0.0191(5) Uani 1 1 d . . . . .
C34 C -0.6835(2) -0.06792(16) -0.14124(8) 0.0190(5) Uani 1 1 d . . . . .
C53 C -0.2207(3) -0.1391(2) -0.21806(11) 0.0410(8) Uani 1 1 d . . . . .
H53 H -0.193569 -0.155647 -0.250991 0.049 Uiso 1 1 calc R . . . .
C52 C -0.1991(3) -0.1997(2) -0.17809(11) 0.0392(7) Uani 1 1 d . . . . .
H52 H -0.155726 -0.256319 -0.183887 0.047 Uiso 1 1 calc R . . . .
C46 C -0.6452(3) 0.04017(18) 0.09280(9) 0.0276(6) Uani 1 1 d . . . . .
H46 H -0.635738 0.063082 0.125864 0.033 Uiso 1 1 calc R . . . .
C31 C -0.6582(2) -0.04553(16) -0.19164(8) 0.0184(5) Uani 1 1 d . . . . .
C54 C -0.2827(3) -0.0536(2) -0.20945(9) 0.0302(6) Uani 1 1 d . . . . .
H54 H -0.296964 -0.013162 -0.236642 0.036 Uiso 1 1 calc R . . . .
C19 C -0.1365(3) 0.17952(17) 0.00328(9) 0.0278(6) Uani 1 1 d . . . . .
H19 H -0.145863 0.207906 0.035029 0.033 Uiso 1 1 calc R . . . .
C1 C -0.3608(2) 0.12875(16) -0.11212(8) 0.0180(4) Uani 1 1 d . . . . .
C7 C -0.9119(3) 0.06362(19) -0.26157(10) 0.0268(5) Uani 1 1 d . . . . .
H7 H -0.852594 0.015768 -0.271509 0.032 Uiso 1 1 calc R . . . .
C26 C -0.4669(3) 0.0781(2) -0.36307(9) 0.0296(6) Uani 1 1 d . . . . .
H26 H -0.431733 0.083798 -0.396120 0.036 Uiso 1 1 calc R . . . .
C41 C -0.6088(3) -0.36593(19) 0.00476(9) 0.0293(6) Uani 1 1 d . . . . .
H41 H -0.538828 -0.383807 0.027512 0.035 Uiso 1 1 calc R . . . .
C12 C -0.9235(3) 0.26008(19) -0.16765(10) 0.0285(6) Uani 1 1 d . . . . .
H12 H -0.987692 0.304173 -0.156518 0.034 Uiso 1 1 calc R . . . .
C29 C -0.6109(3) -0.10581(18) -0.27702(9) 0.0265(5) Uani 1 1 d . . . . .
H29 H -0.610266 -0.156048 -0.299249 0.032 Uiso 1 1 calc R . . . .
C24 C -0.5265(2) 0.14607(18) -0.28153(9) 0.0223(5) Uani 1 1 d . . . . .
H24 H -0.532386 0.197923 -0.260576 0.027 Uiso 1 1 calc R . . . .
C10 C -1.0968(3) 0.2030(2) -0.23078(12) 0.0379(7) Uani 1 1 d . . . . .
H10 H -1.160650 0.247696 -0.220174 0.045 Uiso 1 1 calc R . . . .
C47 C -0.6023(3) 0.09322(18) 0.05124(9) 0.0266(5) Uani 1 1 d . . . . .
H47 H -0.566478 0.152316 0.056503 0.032 Uiso 1 1 calc R . . . .
C50 C -0.3045(3) -0.09104(17) -0.12056(9) 0.0258(5) Uani 1 1 d . . . . .
H50 H -0.333951 -0.075896 -0.087684 0.031 Uiso 1 1 calc R . . . .
C25 C -0.4774(3) 0.1552(2) -0.33195(9) 0.0283(6) Uani 1 1 d . . . . .
H25 H -0.451956 0.213112 -0.344421 0.034 Uiso 1 1 calc R . . . .
C45 C -0.7021(3) -0.04710(18) 0.08481(9) 0.0264(5) Uani 1 1 d . . . . .
H45 H -0.732060 -0.082242 0.112543 0.032 Uiso 1 1 calc R . . . .
C9 C -1.1320(3) 0.1446(2) -0.26968(14) 0.0455(8) Uani 1 1 d . . . . .
H9 H -1.218042 0.151239 -0.286098 0.055 Uiso 1 1 calc R . . . .
C4 C -0.6176(2) 0.05309(16) -0.20713(8) 0.0174(4) Uani 1 1 d . . . . .
C30 C -0.6590(3) -0.11766(17) -0.22911(9) 0.0244(5) Uani 1 1 d . . . . .
H30 H -0.694364 -0.175284 -0.219927 0.029 Uiso 1 1 calc R . . . .
C38 C -0.8159(3) -0.31349(17) -0.06435(9) 0.0233(5) Uani 1 1 d . . . . .
H38 H -0.884770 -0.296613 -0.087803 0.028 Uiso 1 1 calc R . . . .
C43 C -0.6691(2) -0.03002(16) -0.00665(8) 0.0192(5) Uani 1 1 d . . . . .
C39 C -0.8173(3) -0.40136(18) -0.04286(10) 0.0281(5) Uani 1 1 d . . . . .
H39 H -0.888146 -0.442764 -0.051478 0.034 Uiso 1 1 calc R . . . .
C51 C -0.2420(3) -0.17597(19) -0.12968(11) 0.0339(6) Uani 1 1 d . . . . .
H51 H -0.228970 -0.217269 -0.102810 0.041 Uiso 1 1 calc R . . . .
C15 C -0.5565(2) 0.16807(16) -0.14585(8) 0.0191(5) Uani 1 1 d . . . . .
C8 C -1.0393(3) 0.0744(2) -0.28511(12) 0.0373(7) Uani 1 1 d . . . . .
H8 H -1.064597 0.034905 -0.311611 0.045 Uiso 1 1 calc R . . . .
C49 C -0.3235(2) -0.02807(16) -0.16043(8) 0.0191(5) Uani 1 1 d . . . . .
C40 C -0.7137(3) -0.42764(18) -0.00871(9) 0.0298(6) Uani 1 1 d . . . . .
H40 H -0.714578 -0.486839 0.005217 0.036 Uiso 1 1 calc R . . . .

loop_
_atom_site_aniso_label
_atom_site_aniso_U_11
_atom_site_aniso_U_22
_atom_site_aniso_U_33
_atom_site_aniso_U_23
_atom_site_aniso_U_13
_atom_site_aniso_U_12
C36 0.0166(10) 0.0143(11) 0.0241(10) 0.0009(9) 0.0017(9) 0.0028(9)
C48 0.0255(12) 0.0157(11) 0.0255(10) 0.0041(9) 0.0018(10) 0.0016(10)
N3 0.0181(9) 0.0138(9) 0.0205(8) 0.0006(7) -0.0018(8) 0.0016(8)
N35 0.0213(9) 0.0144(9) 0.0216(8) 0.0008(8) 0.0020(8) 0.0016(8)
C37 0.0206(11) 0.0137(11) 0.0218(10) 0.0005(8) 0.0054(9) 0.0016(9)
N33 0.0230(10) 0.0123(9) 0.0252(9) 0.0023(8) 0.0011(8) -0.0001(8)
C6 0.0185(10) 0.0202(12) 0.0267(11) 0.0089(10) 0.0021(9) 0.0011(10)
C44 0.0219(11) 0.0174(11) 0.0253(10) 0.0010(9) 0.0037(10) -0.0017(10)
C42 0.0309(13) 0.0194(12) 0.0248(11) -0.0006(10) -0.0008(11) -0.0004(11)
C21 0.0193(11) 0.0202(13) 0.0423(13) 0.0048(11) -0.0002(11) -0.0026(10)
N16 0.0237(10) 0.0152(9) 0.0220(9) 0.0011(8) 0.0004(8) 0.0026(9)
C27 0.0255(12) 0.0356(15) 0.0223(11) -0.0030(11) 0.0001(10) 0.0001(12)
C23 0.0128(9) 0.0213(12) 0.0207(9) 0.0031(9) -0.0014(9) 0.0008(9)
C5 0.0170(10) 0.0151(11) 0.0226(10) 0.0043(9) 0.0022(9) 0.0005(9)
C13 0.0304(13) 0.0201(12) 0.0252(11) 0.0015(10) 0.0039(11) 0.0087(11)
C28 0.0183(11) 0.0239(12) 0.0239(10) 0.0009(9) -0.0023(9) -0.0016(10)
C17 0.0214(11) 0.0113(10) 0.0230(10) 0.0022(8) -0.0024(9) -0.0029(9)
C14 0.0221(11) 0.0164(11) 0.0225(10) 0.0058(9) 0.0027(10) 0.0029(10)
C11 0.0187(11) 0.0266(13) 0.0333(12) 0.0089(11) 0.0043(11) 0.0034(11)
C20 0.0295(13) 0.0216(13) 0.0379(13) 0.0046(11) -0.0115(12) -0.0071(11)
C18 0.0257(12) 0.0136(11) 0.0278(11) -0.0001(9) -0.0003(10) -0.0020(10)
C22 0.0220(11) 0.0203(12) 0.0266(11) 0.0017(10) 0.0023(10) -0.0030(10)
C2 0.0148(9) 0.0166(11) 0.0210(9) 0.0031(9) 0.0007(9) 0.0009(9)
C32 0.0173(10) 0.0146(11) 0.0253(10) 0.0015(9) 0.0019(9) -0.0004(9)
C34 0.0186(10) 0.0135(11) 0.0247(10) 0.0011(9) -0.0005(9) 0.0006(9)
C53 0.0496(18) 0.0404(18) 0.0331(13) -0.0121(13) -0.0009(14) 0.0231(16)
C52 0.0457(18) 0.0249(14) 0.0471(16) -0.0113(12) -0.0144(15) 0.0171(14)
C46 0.0344(14) 0.0265(13) 0.0221(10) -0.0028(10) 0.0020(10) 0.0003(12)
C31 0.0180(10) 0.0132(11) 0.0240(10) 0.0021(9) -0.0014(9) 0.0004(9)
C54 0.0332(14) 0.0322(15) 0.0251(11) -0.0022(11) -0.0009(11) 0.0134(12)
C19 0.0375(15) 0.0188(12) 0.0271(11) 0.0001(10) -0.0043(11) -0.0076(12)
C1 0.0183(10) 0.0139(10) 0.0216(10) 0.0009(9) 0.0012(9) 0.0004(9)
C7 0.0188(11) 0.0236(13) 0.0378(13) 0.0056(11) -0.0005(11) -0.0032(10)
C26 0.0224(12) 0.0440(17) 0.0223(11) 0.0029(11) 0.0008(10) -0.0079(12)
C41 0.0392(15) 0.0243(13) 0.0244(11) 0.0058(10) 0.0010(11) 0.0072(13)
C12 0.0242(12) 0.0296(14) 0.0318(12) 0.0050(11) 0.0067(11) 0.0134(11)
C29 0.0347(13) 0.0193(13) 0.0254(11) -0.0017(10) -0.0036(11) -0.0005(11)
C24 0.0183(10) 0.0220(12) 0.0265(11) 0.0033(10) -0.0013(10) -0.0026(10)
C10 0.0202(12) 0.0382(17) 0.0552(17) 0.0047(14) -0.0005(13) 0.0108(12)
C47 0.0318(13) 0.0179(12) 0.0301(12) -0.0013(10) -0.0016(11) -0.0005(11)
C50 0.0326(13) 0.0190(12) 0.0260(11) -0.0011(10) -0.0033(11) 0.0057(11)
C25 0.0215(12) 0.0339(15) 0.0296(12) 0.0106(11) -0.0011(11) -0.0098(12)
C45 0.0303(13) 0.0252(13) 0.0236(11) 0.0019(10) 0.0042(10) 0.0007(12)
C9 0.0200(13) 0.0462(19) 0.070(2) 0.0012(17) -0.0136(14) 0.0042(13)
C4 0.0166(10) 0.0153(11) 0.0202(9) 0.0011(8) -0.0006(9) 0.0002(9)
C30 0.0310(13) 0.0150(11) 0.0273(11) 0.0006(9) -0.0039(10) -0.0028(11)
C38 0.0216(11) 0.0192(12) 0.0291(11) 0.0015(10) 0.0035(10) 0.0001(10)
C43 0.0192(10) 0.0157(11) 0.0226(10) 0.0008(9) 0.0012(9) 0.0025(10)
C39 0.0281(13) 0.0181(12) 0.0381(13) 0.0004(11) 0.0089(12) -0.0072(11)
C51 0.0460(17) 0.0197(13) 0.0360(13) 0.0011(11) -0.0112(13) 0.0080(13)
C15 0.0221(11) 0.0137(11) 0.0214(10) 0.0026(9) 0.0028(9) 0.0034(9)
C8 0.0243(13) 0.0340(16) 0.0537(17) -0.0009(14) -0.0105(13) -0.0035(12)
C49 0.0152(10) 0.0164(11) 0.0257(10) -0.0012(9) -0.0031(9) 0.0019(9)
C40 0.0433(16) 0.0162(12) 0.0298(12) 0.0061(10) 0.0111(12) 0.0026(12)

loop_
_atom_type_symbol
_atom_type_description
_atom_type_scat_dispersion_real
_atom_type_scat_dispersion_imag
_atom_type_scat_source
C C 0.0033 0.0016 'International Tables Vol C Tables 4.2.6.8 and 6.1.1.4'
H H 0.0000 0.0000 'International Tables Vol C Tables 4.2.6.8 and 6.1.1.4'
N N 0.0061 0.0033 'International Tables Vol C Tables 4.2.6.8 and 6.1.1.4'

loop_
_geom_angle_atom_site_label_1
_geom_angle_atom_site_label_2
_geom_angle_atom_site_label_3
_geom_angle
_geom_angle_site_symmetry_1
_geom_angle_site_symmetry_3
_geom_angle_publ_flag
N35 C36 C32 108.36(19) . . ?
N35 C36 C43 122.0(2) . . ?
C43 C36 C32 129.7(2) . . ?
C47 C48 H48 119.7 . . ?
C47 C48 C43 120.5(2) . . ?
C43 C48 H48 119.7 . . ?
C2 N3 C4 137.0(2) . . ?
C15 N3 C2 107.59(18) . . ?
C15 N3 C4 113.78(19) . . ?
C36 N35 C34 104.91(18) . . ?
C42 C37 C32 121.3(2) . . ?
C42 C37 C38 119.3(2) . . ?
C38 C37 C32 119.0(2) . . ?
C32 N33 C34 104.5(2) . . ?
C5 C6 C11 116.5(2) . . ?
C5 C6 C7 124.4(2) . . ?
C7 C6 C11 119.1(2) . . ?
C45 C44 H44 119.7 . . ?
C45 C44 C43 120.6(2) . . ?
C43 C44 H44 119.7 . . ?
C37 C42 H42 119.8 . . ?
C37 C42 C41 120.3(2) . . ?
C41 C42 H42 119.8 . . ?
C20 C21 H21 119.7 . . ?
C22 C21 H21 119.7 . . ?
C22 C21 C20 120.6(2) . . ?
C15 N16 C1 104.24(19) . . ?
C28 C27 H27 119.7 . . ?
C26 C27 H27 119.7 . . ?
C26 C27 C28 120.7(2) . . ?
C28 C23 C4 121.7(2) . . ?
C24 C23 C28 119.5(2) . . ?
C24 C23 C4 118.8(2) . . ?
C6 C5 C4 127.2(2) . . ?
C14 C5 C6 122.0(2) . . ?
C14 C5 C4 110.74(19) . . ?
C14 C13 H13 120.9 . . ?
C12 C13 H13 120.9 . . ?
C12 C13 C14 118.2(2) . . ?
C27 C28 C23 119.5(2) . . ?
C27 C28 C29 120.7(2) . . ?
C23 C28 C29 119.8(2) . . ?
C18 C17 C1 119.7(2) . . ?
C22 C17 C18 118.3(2) . . ?
C22 C17 C1 122.0(2) . . ?
C5 C14 C13 121.2(2) . . ?
C5 C14 C15 108.1(2) . . ?
C13 C14 C15 130.7(2) . . ?
C12 C11 C6 120.1(2) . . ?
C12 C11 C10 121.6(2) . . ?
C10 C11 C6 118.3(3) . . ?
C21 C20 H20 120.3 . . ?
C21 C20 C19 119.4(2) . . ?
C19 C20 H20 120.3 . . ?
C17 C18 H18 119.7 . . ?
C19 C18 C17 120.6(2) . . ?
C19 C18 H18 119.7 . . ?
C21 C22 C17 120.8(2) . . ?
C21 C22 H22 119.6 . . ?
C17 C22 H22 119.6 . . ?
N3 C2 C1 104.23(19) . . ?
N3 C2 C49 123.1(2) . . ?
C1 C2 C49 132.1(2) . . ?
C37 C32 C36 131.9(2) . . ?
N33 C32 C36 109.2(2) . . ?
N33 C32 C37 118.8(2) . . ?
N35 C34 N33 112.90(18) . . ?
C31 C34 N35 126.8(2) . . ?
C31 C34 N33 119.7(2) . . ?
C52 C53 H53 119.8 . . ?
C52 C53 C54 120.4(3) . . ?
C54 C53 H53 119.8 . . ?
C53 C52 H52 120.1 . . ?
C51 C52 C53 119.7(3) . . ?
C51 C52 H52 120.1 . . ?
C47 C46 H46 120.1 . . ?
C45 C46 H46 120.1 . . ?
C45 C46 C47 119.9(2) . . ?
C34 C31 C4 121.0(2) . . ?
C34 C31 C30 118.9(2) . . ?
C30 C31 C4 119.91(19) . . ?
C53 C54 H54 119.8 . . ?
C53 C54 C49 120.3(2) . . ?
C49 C54 H54 119.8 . . ?
C20 C19 H19 119.8 . . ?
C18 C19 C20 120.3(2) . . ?
C18 C19 H19 119.8 . . ?
N16 C1 C17 121.6(2) . . ?
N16 C1 C2 111.08(19) . . ?
C2 C1 C17 127.3(2) . . ?
C6 C7 H7 119.9 . . ?
C8 C7 C6 120.3(3) . . ?
C8 C7 H7 119.9 . . ?
C27 C26 H26 120.0 . . ?
C27 C26 C25 120.0(2) . . ?
C25 C26 H26 120.0 . . ?
C42 C41 H41 120.1 . . ?
C40 C41 C42 119.9(2) . . ?
C40 C41 H41 120.1 . . ?
C13 C12 C11 121.9(2) . . ?
C13 C12 H12 119.0 . . ?
C11 C12 H12 119.0 . . ?
C28 C29 H29 119.0 . . ?
C30 C29 C28 122.0(2) . . ?
C30 C29 H29 119.0 . . ?
C23 C24 H24 119.8 . . ?
C23 C24 C25 120.4(2) . . ?
C25 C24 H24 119.8 . . ?
C11 C10 H10 119.5 . . ?
C9 C10 C11 121.1(3) . . ?
C9 C10 H10 119.5 . . ?
C48 C47 C46 120.2(2) . . ?
C48 C47 H47 119.9 . . ?
C46 C47 H47 119.9 . . ?
C51 C50 H50 119.8 . . ?
C51 C50 C49 120.4(2) . . ?
C49 C50 H50 119.8 . . ?
C26 C25 C24 120.0(2) . . ?
C26 C25 H25 120.0 . . ?
C24 C25 H25 120.0 . . ?
C44 C45 C46 120.2(2) . . ?
C44 C45 H45 119.9 . . ?
C46 C45 H45 119.9 . . ?
C10 C9 H9 119.8 . . ?
C10 C9 C8 120.4(3) . . ?
C8 C9 H9 119.8 . . ?
N3 C4 C23 110.27(18) . . ?
N3 C4 C5 99.28(17) . . ?
N3 C4 C31 111.02(18) . . ?
C23 C4 C5 110.01(18) . . ?
C31 C4 C23 113.23(19) . . ?
C31 C4 C5 112.18(18) . . ?
C31 C30 H30 118.5 . . ?
C29 C30 C31 122.9(2) . . ?
C29 C30 H30 118.5 . . ?
C37 C38 H38 120.0 . . ?
C39 C38 C37 120.0(2) . . ?
C39 C38 H38 120.0 . . ?
C48 C43 C36 119.3(2) . . ?
C48 C43 C44 118.6(2) . . ?
C44 C43 C36 122.1(2) . . ?
C38 C39 H39 119.8 . . ?
C40 C39 C38 120.4(2) . . ?
C40 C39 H39 119.8 . . ?
C52 C51 C50 120.5(2) . . ?
C52 C51 H51 119.8 . . ?
C50 C51 H51 119.8 . . ?
N3 C15 C14 108.1(2) . . ?
N16 C15 N3 112.7(2) . . ?
N16 C15 C14 138.7(2) . . ?
C7 C8 C9 120.7(3) . . ?
C7 C8 H8 119.6 . . ?
C9 C8 H8 119.6 . . ?
C54 C49 C2 122.4(2) . . ?
C54 C49 C50 118.7(2) . . ?
C50 C49 C2 118.9(2) . . ?
C41 C40 H40 119.9 . . ?
C39 C40 C41 120.1(2) . . ?
C39 C40 H40 119.9 . . ?

loop_
_geom_bond_atom_site_label_1
_geom_bond_atom_site_label_2
_geom_bond_distance
_geom_bond_site_symmetry_2
_geom_bond_publ_flag
C36 N35 1.315(3) . ?
C36 C32 1.487(3) . ?
C36 C43 1.468(3) . ?
C48 H48 0.9300 . ?
C48 C47 1.389(3) . ?
C48 C43 1.401(3) . ?
N3 C2 1.380(3) . ?
N3 C4 1.476(3) . ?
N3 C15 1.365(3) . ?
N35 C34 1.389(3) . ?
C37 C42 1.391(3) . ?
C37 C32 1.476(3) . ?
C37 C38 1.399(3) . ?
N33 C32 1.302(3) . ?
N33 C34 1.407(3) . ?
C6 C5 1.410(3) . ?
C6 C11 1.431(3) . ?
C6 C7 1.419(4) . ?
C44 H44 0.9300 . ?
C44 C45 1.387(3) . ?
C44 C43 1.404(3) . ?
C42 H42 0.9300 . ?
C42 C41 1.396(4) . ?
C21 H21 0.9300 . ?
C21 C20 1.387(4) . ?
C21 C22 1.384(3) . ?
N16 C1 1.390(3) . ?
N16 C15 1.318(3) . ?
C27 H27 0.9300 . ?
C27 C28 1.402(3) . ?
C27 C26 1.379(4) . ?
C23 C28 1.404(3) . ?
C23 C24 1.383(3) . ?
C23 C4 1.541(3) . ?
C5 C14 1.381(3) . ?
C5 C4 1.546(3) . ?
C13 H13 0.9300 . ?
C13 C14 1.410(3) . ?
C13 C12 1.367(4) . ?
C28 C29 1.449(3) . ?
C17 C18 1.407(3) . ?
C17 C22 1.393(3) . ?
C17 C1 1.475(3) . ?
C14 C15 1.450(3) . ?
C11 C12 1.418(4) . ?
C11 C10 1.418(4) . ?
C20 H20 0.9300 . ?
C20 C19 1.389(4) . ?
C18 H18 0.9300 . ?
C18 C19 1.386(3) . ?
C22 H22 0.9300 . ?
C2 C1 1.392(3) . ?
C2 C49 1.473(3) . ?
C34 C31 1.378(3) . ?
C53 H53 0.9300 . ?
C53 C52 1.378(4) . ?
C53 C54 1.389(4) . ?
C52 H52 0.9300 . ?
C52 C51 1.373(4) . ?
C46 H46 0.9300 . ?
C46 C47 1.391(3) . ?
C46 C45 1.389(4) . ?
C31 C4 1.532(3) . ?
C31 C30 1.431(3) . ?
C54 H54 0.9300 . ?
C54 C49 1.389(3) . ?
C19 H19 0.9300 . ?
C7 H7 0.9300 . ?
C7 C8 1.369(4) . ?
C26 H26 0.9300 . ?
C26 C25 1.384(4) . ?
C41 H41 0.9300 . ?
C41 C40 1.385(4) . ?
C12 H12 0.9300 . ?
C29 H29 0.9300 . ?
C29 C30 1.344(3) . ?
C24 H24 0.9300 . ?
C24 C25 1.405(3) . ?
C10 H10 0.9300 . ?
C10 C9 1.363(4) . ?
C47 H47 0.9300 . ?
C50 H50 0.9300 . ?
C50 C51 1.385(4) . ?
C50 C49 1.395(3) . ?
C25 H25 0.9300 . ?
C45 H45 0.9300 . ?
C9 H9 0.9300 . ?
C9 C8 1.404(4) . ?
C30 H30 0.9300 . ?
C38 H38 0.9300 . ?
C38 C39 1.389(3) . ?
C39 H39 0.9300 . ?
C39 C40 1.383(4) . ?
C51 H51 0.9300 . ?
C8 H8 0.9300 . ?
C40 H40 0.9300 . ?

loop_
_geom_torsion_atom_site_label_1
_geom_torsion_atom_site_label_2
_geom_torsion_atom_site_label_3
_geom_torsion_atom_site_label_4
_geom_torsion
_geom_torsion_site_symmetry_1
_geom_torsion_site_symmetry_2
_geom_torsion_site_symmetry_3
_geom_torsion_site_symmetry_4
_geom_torsion_publ_flag
C36 N35 C34 N33 2.7(3) . . . . ?
C36 N35 C34 C31 -168.8(2) . . . . ?
N3 C2 C1 N16 3.1(2) . . . . ?
N3 C2 C1 C17 -176.9(2) . . . . ?
N3 C2 C49 C54 58.6(3) . . . . ?
N3 C2 C49 C50 -120.1(2) . . . . ?
N35 C36 C32 C37 174.5(2) . . . . ?
N35 C36 C32 N33 -1.0(3) . . . . ?
N35 C36 C43 C48 -16.3(3) . . . . ?
N35 C36 C43 C44 163.3(2) . . . . ?
N35 C34 C31 C4 -3.6(4) . . . . ?
N35 C34 C31 C30 171.3(2) . . . . ?
C37 C42 C41 C40 -1.4(4) . . . . ?
C37 C38 C39 C40 -1.3(4) . . . . ?
N33 C34 C31 C4 -174.7(2) . . . . ?
N33 C34 C31 C30 0.3(3) . . . . ?
C6 C5 C14 C13 3.8(3) . . . . ?
C6 C5 C14 C15 -178.2(2) . . . . ?
C6 C5 C4 N3 177.7(2) . . . . ?
C6 C5 C4 C23 62.0(3) . . . . ?
C6 C5 C4 C31 -65.0(3) . . . . ?
C6 C11 C12 C13 3.3(4) . . . . ?
C6 C11 C10 C9 -2.2(4) . . . . ?
C6 C7 C8 C9 -1.8(4) . . . . ?
C42 C37 C32 C36 -49.7(4) . . . . ?
C42 C37 C32 N33 125.5(3) . . . . ?
C42 C37 C38 C39 0.4(3) . . . . ?
C42 C41 C40 C39 0.5(4) . . . . ?
C21 C20 C19 C18 2.0(4) . . . . ?
C27 C28 C29 C30 179.0(2) . . . . ?
C27 C26 C25 C24 1.9(4) . . . . ?
C23 C28 C29 C30 -2.9(4) . . . . ?
C23 C24 C25 C26 -0.8(4) . . . . ?
C5 C6 C11 C12 -0.4(3) . . . . ?
C5 C6 C11 C10 178.3(2) . . . . ?
C5 C6 C7 C8 -176.2(2) . . . . ?
C5 C14 C15 N3 0.7(2) . . . . ?
C5 C14 C15 N16 -169.4(3) . . . . ?
C13 C14 C15 N3 178.4(2) . . . . ?
C13 C14 C15 N16 8.3(5) . . . . ?
C28 C27 C26 C25 -0.8(4) . . . . ?
C28 C23 C24 C25 -1.5(3) . . . . ?
C28 C23 C4 N3 125.8(2) . . . . ?
C28 C23 C4 C5 -125.7(2) . . . . ?
C28 C23 C4 C31 0.7(3) . . . . ?
C28 C29 C30 C31 -2.8(4) . . . . ?
C17 C18 C19 C20 -0.6(4) . . . . ?
C14 C5 C4 N3 0.0(2) . . . . ?
C14 C5 C4 C23 -115.7(2) . . . . ?
C14 C5 C4 C31 117.4(2) . . . . ?
C14 C13 C12 C11 -2.6(4) . . . . ?
C11 C6 C5 C14 -3.0(3) . . . . ?
C11 C6 C5 C4 179.5(2) . . . . ?
C11 C6 C7 C8 1.9(4) . . . . ?
C11 C10 C9 C8 2.3(5) . . . . ?
C20 C21 C22 C17 0.1(4) . . . . ?
C18 C17 C22 C21 1.3(3) . . . . ?
C18 C17 C1 N16 28.6(3) . . . . ?
C18 C17 C1 C2 -151.5(2) . . . . ?
C22 C21 C20 C19 -1.7(4) . . . . ?
C22 C17 C18 C19 -1.1(3) . . . . ?
C22 C17 C1 N16 -151.6(2) . . . . ?
C22 C17 C1 C2 28.4(4) . . . . ?
C2 N3 C4 C23 -81.2(3) . . . . ?
C2 N3 C4 C5 163.3(2) . . . . ?
C2 N3 C4 C31 45.1(3) . . . . ?
C2 N3 C15 N16 4.4(3) . . . . ?
C2 N3 C15 C14 -168.55(18) . . . . ?
C32 C36 N35 C34 -1.1(2) . . . . ?
C32 C36 C43 C48 164.4(2) . . . . ?
C32 C36 C43 C44 -16.0(4) . . . . ?
C32 C37 C42 C41 -172.4(2) . . . . ?
C32 C37 C38 C39 173.9(2) . . . . ?
C32 N33 C34 N35 -3.3(3) . . . . ?
C32 N33 C34 C31 168.9(2) . . . . ?
C34 N33 C32 C36 2.5(3) . . . . ?
C34 N33 C32 C37 -173.7(2) . . . . ?
C34 C31 C4 N3 44.2(3) . . . . ?
C34 C31 C4 C23 168.8(2) . . . . ?
C34 C31 C4 C5 -65.9(3) . . . . ?
C34 C31 C30 C29 -167.5(2) . . . . ?
C53 C52 C51 C50 -1.1(5) . . . . ?
C53 C54 C49 C2 179.5(3) . . . . ?
C53 C54 C49 C50 -1.8(4) . . . . ?
C52 C53 C54 C49 0.1(5) . . . . ?
C54 C53 C52 C51 1.4(5) . . . . ?
C1 N16 C15 N3 -2.3(2) . . . . ?
C1 N16 C15 C14 167.4(3) . . . . ?
C1 C17 C18 C19 178.8(2) . . . . ?
C1 C17 C22 C21 -178.5(2) . . . . ?
C1 C2 C49 C54 -131.3(3) . . . . ?
C1 C2 C49 C50 50.0(4) . . . . ?
C7 C6 C5 C14 175.0(2) . . . . ?
C7 C6 C5 C4 -2.4(4) . . . . ?
C7 C6 C11 C12 -178.6(2) . . . . ?
C7 C6 C11 C10 0.1(3) . . . . ?
C26 C27 C28 C23 -1.5(4) . . . . ?
C26 C27 C28 C29 176.6(2) . . . . ?
C12 C13 C14 C5 -0.9(3) . . . . ?
C12 C13 C14 C15 -178.3(2) . . . . ?
C12 C11 C10 C9 176.5(3) . . . . ?
C24 C23 C28 C27 2.6(3) . . . . ?
C24 C23 C28 C29 -175.5(2) . . . . ?
C24 C23 C4 N3 -55.0(3) . . . . ?
C24 C23 C4 C5 53.5(3) . . . . ?
C24 C23 C4 C31 179.9(2) . . . . ?
C10 C11 C12 C13 -175.4(2) . . . . ?
C10 C9 C8 C7 -0.2(5) . . . . ?
C47 C48 C43 C36 179.7(2) . . . . ?
C47 C48 C43 C44 0.1(4) . . . . ?
C47 C46 C45 C44 0.9(4) . . . . ?
C45 C44 C43 C36 179.6(2) . . . . ?
C45 C44 C43 C48 -0.9(3) . . . . ?
C45 C46 C47 C48 -1.7(4) . . . . ?
C4 N3 C2 C1 -167.9(2) . . . . ?
C4 N3 C2 C49 4.6(4) . . . . ?
C4 N3 C15 N16 172.21(18) . . . . ?
C4 N3 C15 C14 -0.7(2) . . . . ?
C4 C23 C28 C27 -178.2(2) . . . . ?
C4 C23 C28 C29 3.7(3) . . . . ?
C4 C23 C24 C25 179.3(2) . . . . ?
C4 C5 C14 C13 -178.4(2) . . . . ?
C4 C5 C14 C15 -0.4(2) . . . . ?
C4 C31 C30 C29 7.4(4) . . . . ?
C30 C31 C4 N3 -130.7(2) . . . . ?
C30 C31 C4 C23 -6.0(3) . . . . ?
C30 C31 C4 C5 119.2(2) . . . . ?
C38 C37 C42 C41 0.9(4) . . . . ?
C38 C37 C32 C36 137.0(3) . . . . ?
C38 C37 C32 N33 -47.8(3) . . . . ?
C38 C39 C40 C41 0.8(4) . . . . ?
C43 C36 N35 C34 179.5(2) . . . . ?
C43 C36 C32 C37 -6.1(4) . . . . ?
C43 C36 C32 N33 178.4(2) . . . . ?
C43 C48 C47 C46 1.2(4) . . . . ?
C43 C44 C45 C46 0.4(4) . . . . ?
C51 C50 C49 C2 -179.2(2) . . . . ?
C51 C50 C49 C54 2.0(4) . . . . ?
C15 N3 C2 C1 -4.3(2) . . . . ?
C15 N3 C2 C49 168.1(2) . . . . ?
C15 N3 C4 C23 115.9(2) . . . . ?
C15 N3 C4 C5 0.4(2) . . . . ?
C15 N3 C4 C31 -117.8(2) . . . . ?
C15 N16 C1 C17 179.4(2) . . . . ?
C15 N16 C1 C2 -0.5(2) . . . . ?
C49 C2 C1 N16 -168.4(2) . . . . ?
C49 C2 C1 C17 11.6(4) . . . . ?
C49 C50 C51 C52 -0.6(4) . . . . ?
